data_1543352
loop_
_publ_author_name
'Shashidhar Bharadwaj, S.'
'Kumara, Karthik'
'Poojary, Boja'
'Yathirajan, H. S.'
'Byrappa, K.'
'Lokanath, N. K.'
'Madan Kumar, S.'

_publ_section_title
;
 Ethyl 2-(3,5-difluorophenyl)quinoline-4-carboxylate: a second triclinic
 polymorph
;
_journal_coeditor_code SJ4012
_journal_issue 5
_journal_name_full IUCrData
_journal_page_first x160739
_journal_paper_doi 10.1107/S2414314616007392
_journal_volume 1
_journal_year 2016
_chemical_formula_iupac 'C18 H13 F2 N O2'
_chemical_formula_moiety 'C18 H13 F2 N O2'
_chemical_formula_sum 'C18 H13 F2 N O2'
_chemical_formula_weight 313.29
_chemical_name_systematic
;
Ethyl 2-(3,5-difluorophenyl)quinoline-4-carboxylate
;
_space_group_crystal_system triclinic
_space_group_IT_number 2
_space_group_name_Hall '-P 1'
_space_group_name_H-M_alt 'P -1'
_symmetry_space_group_name_Hall '-P 1'
_symmetry_space_group_name_H-M 'P -1'
_atom_sites_solution_hydrogens geom
_audit_creation_method
;
Olex2 1.2
(compiled 2015.09.30 svn.r3233 for OlexSys, GUI svn.r5103)
;
_cell_angle_alpha 67.15(2)
_cell_angle_beta 72.45(3)
_cell_angle_gamma 82.91(3)
_cell_formula_units_Z 2
_cell_length_a 8.9998(8)
_cell_length_b 9.0314(6)
_cell_length_c 10.2747(5)
_cell_measurement_reflns_used 3269
_cell_measurement_temperature 293(2)
_cell_measurement_theta_max 3.1
_cell_measurement_theta_min 27.5
_cell_volume 733.76(18)
_computing_cell_refinement
;
<i>CrystalClear SM-Expert</i> (Rigaku, 2011)
;
_computing_data_collection
;
<i>CrystalClear SM-Expert</i> (Rigaku, 2011)
;
_computing_data_reduction
;
<i>CrystalClear SM-Expert</i> (Rigaku, 2011)
;
_computing_molecular_graphics
;
Mercury (Macrae <i>et al.</i>, 2008)
;
_computing_publication_material
;
<i>OLEX2</i> (Dolomanov <i>et al.</i>,  2009)
;
_computing_structure_refinement
;
SHELXL2014 (Sheldrick, 2015)
;
_computing_structure_solution
;
SHELXS97 (Sheldrick, 2008)
;
_diffrn_ambient_temperature 293.15
_diffrn_detector_area_resol_mean 28.5714
_diffrn_measured_fraction_theta_full 0.990
_diffrn_measured_fraction_theta_max 0.973
_diffrn_measurement_device 'AFC12 (Right): Kappa 3 circle'
_diffrn_measurement_device_type 'Rigaku Saturn724+'
_diffrn_measurement_method 'profile data from \w-scans'
_diffrn_radiation_type MoK\a
_diffrn_radiation_wavelength 0.71073
_diffrn_reflns_av_R_equivalents 0.0375
_diffrn_reflns_limit_h_max 11
_diffrn_reflns_limit_h_min -11
_diffrn_reflns_limit_k_max 8
_diffrn_reflns_limit_k_min -11
_diffrn_reflns_limit_l_max 8
_diffrn_reflns_limit_l_min -13
_diffrn_reflns_number 4288
_diffrn_reflns_theta_full 25.242
_diffrn_reflns_theta_max 27.476
_diffrn_reflns_theta_min 3.089
_exptl_absorpt_coefficient_mu 0.110
_exptl_absorpt_correction_T_max 0.968
_exptl_absorpt_correction_T_min 0.936
_exptl_absorpt_correction_type multi-scan
_exptl_absorpt_process_details
;
(NUMABS; Rigaku 1999)
;
_exptl_crystal_colour colourless
_exptl_crystal_density_diffrn 1.418
_exptl_crystal_description block
_exptl_crystal_F_000 324
_exptl_crystal_size_max 0.6
_exptl_crystal_size_mid 0.5
_exptl_crystal_size_min 0.3
_refine_diff_density_max 0.253
_refine_diff_density_min -0.198
_refine_ls_extinction_method none
_refine_ls_goodness_of_fit_ref 1.046
_refine_ls_hydrogen_treatment constr
_refine_ls_matrix_type full
_refine_ls_number_parameters 209
_refine_ls_number_reflns 3269
_refine_ls_number_restraints 0
_refine_ls_restrained_S_all 1.046
_refine_ls_R_factor_all 0.0837
_refine_ls_R_factor_gt 0.0578
_refine_ls_shift/su_max 0.000
_refine_ls_shift/su_mean 0.000
_refine_ls_structure_factor_coef Fsqd
_refine_ls_weighting_details 'w=1/[\s^2^(Fo^2^)+(0.0867P)^2^+0.0798P] where P=(Fo^2^+2Fc^2^)/3'
_refine_ls_weighting_scheme calc
_refine_ls_wR_factor_gt 0.1528
_refine_ls_wR_factor_ref 0.1723
_reflns_number_gt 2198
_reflns_number_total 3269
_reflns_threshold_expression 'I > 2\s(I)'
_cod_data_source_file sj4012sup1.cif
_cod_data_source_block I
_cod_database_code 1543352
_shelx_space_group_comment
;
The symmetry employed for this shelxl refinement is uniquely defined
by the following loop, which should always be used as a source of
symmetry information in preference to the above space-group names.
They are only intended as comments.
;
_shelx_estimated_absorpt_t_min 0.937
_shelx_estimated_absorpt_t_max 0.968

loop_
_space_group_symop_operation_xyz
'x, y, z'
'-x, -y, -z'

loop_
_atom_site_type_symbol
_atom_site_label
_atom_site_fract_x
_atom_site_fract_y
_atom_site_fract_z
_atom_site_U_iso_or_equiv
_atom_site_adp_type
_atom_site_calc_flag
_atom_site_occupancy
F F22 0.6825(2) 0.7904(2) 0.07067(16) 0.1001(6) Uani d 1
F F23 0.67056(16) 0.53755(15) 0.56697(16) 0.0718(4) Uani d 1
O O12 -0.01987(17) 1.4064(2) 0.24797(16) 0.0649(5) Uani d 1
O O13 0.23514(16) 1.42864(17) 0.13543(14) 0.0531(4) Uani d 1
N N7 0.24653(18) 0.94165(18) 0.57154(16) 0.0421(4) Uani d 1
C C1 0.0774(2) 1.1781(2) 0.51318(19) 0.0376(4) Uani d 1
C C2 -0.0454(2) 1.2713(2) 0.5691(2) 0.0480(5) Uani d 1
H H2 -0.0801 1.3639 0.5047 0.058 Uiso calc 1
C C3 -0.1123(3) 1.2258(3) 0.7167(2) 0.0539(5) Uani d 1
H H3 -0.1929 1.2874 0.7519 0.065 Uiso calc 1
C C4 -0.0618(3) 1.0881(3) 0.8155(2) 0.0555(5) Uani d 1
H H4 -0.1086 1.0588 0.9159 0.067 Uiso calc 1
C C5 0.0558(2) 0.9962(2) 0.7659(2) 0.0503(5) Uani d 1
H H5 0.0882 0.9044 0.8329 0.060 Uiso calc 1
C C6 0.1290(2) 1.0385(2) 0.61443(19) 0.0401(4) Uani d 1
C C8 0.3163(2) 0.9798(2) 0.43039(19) 0.0388(4) Uani d 1
C C9 0.2746(2) 1.1196(2) 0.3221(2) 0.0405(4) Uani d 1
H H9 0.3281 1.1449 0.2234 0.049 Uiso calc 1
C C10 0.1566(2) 1.2166(2) 0.36229(19) 0.0383(4) Uani d 1
C C11 0.1116(2) 1.3604(2) 0.2447(2) 0.0426(4) Uani d 1
C C14 0.2048(3) 1.5635(3) 0.0110(2) 0.0608(6) Uani d 1
H H14A 0.1244 1.6326 0.0450 0.073 Uiso calc 1
H H14B 0.1698 1.5253 -0.0509 0.073 Uiso calc 1
C C15 0.3529(3) 1.6536(4) -0.0731(3) 0.0974(11) Uani d 1
H H15A 0.3348 1.7481 -0.1521 0.146 Uiso calc 1
H H15B 0.4292 1.5865 -0.1125 0.146 Uiso calc 1
H H15C 0.3903 1.6842 -0.0090 0.146 Uiso calc 1
C C16 0.4429(2) 0.8708(2) 0.3884(2) 0.0408(4) Uani d 1
C C17 0.5062(3) 0.8827(2) 0.2435(2) 0.0534(5) Uani d 1
H H17 0.4699 0.9601 0.1686 0.064 Uiso calc 1
C C18 0.6236(3) 0.7778(3) 0.2130(3) 0.0606(6) Uani d 1
C C19 0.6821(2) 0.6602(3) 0.3172(3) 0.0588(6) Uani d 1
H H19 0.7611 0.5905 0.2935 0.071 Uiso calc 1
C C20 0.6169(2) 0.6520(2) 0.4584(3) 0.0509(5) Uani d 1
C C21 0.4994(2) 0.7514(2) 0.4975(2) 0.0453(5) Uani d 1
H H21 0.4578 0.7395 0.5955 0.054 Uiso calc 1

loop_
_atom_site_aniso_label
_atom_site_aniso_U_11
_atom_site_aniso_U_22
_atom_site_aniso_U_33
_atom_site_aniso_U_12
_atom_site_aniso_U_13
_atom_site_aniso_U_23
F22 0.1142(14) 0.0950(12) 0.0644(9) 0.0349(10) 0.0037(9) -0.0335(8)
F23 0.0743(9) 0.0543(8) 0.0933(10) 0.0268(7) -0.0468(8) -0.0246(7)
O12 0.0491(9) 0.0713(11) 0.0610(10) 0.0189(8) -0.0218(7) -0.0113(8)
O13 0.0508(8) 0.0528(9) 0.0406(7) 0.0100(6) -0.0154(6) -0.0027(6)
N7 0.0473(9) 0.0345(8) 0.0422(8) 0.0038(7) -0.0157(7) -0.0108(6)
C1 0.0384(9) 0.0362(9) 0.0413(9) 0.0023(7) -0.0148(7) -0.0157(7)
C2 0.0486(11) 0.0452(11) 0.0513(11) 0.0086(9) -0.0183(9) -0.0185(9)
C3 0.0526(12) 0.0622(13) 0.0511(11) 0.0097(10) -0.0134(9) -0.0291(10)
C4 0.0596(13) 0.0638(14) 0.0414(11) 0.0027(11) -0.0096(9) -0.0220(10)
C5 0.0609(13) 0.0481(12) 0.0389(10) 0.0031(10) -0.0164(9) -0.0121(8)
C6 0.0433(10) 0.0377(9) 0.0419(10) 0.0013(8) -0.0162(8) -0.0146(8)
C8 0.0400(10) 0.0338(9) 0.0426(10) 0.0035(7) -0.0139(8) -0.0135(7)
C9 0.0433(10) 0.0388(10) 0.0378(9) 0.0040(8) -0.0136(8) -0.0120(8)
C10 0.0406(10) 0.0347(9) 0.0402(9) 0.0028(7) -0.0160(7) -0.0120(7)
C11 0.0477(11) 0.0410(10) 0.0410(10) 0.0097(8) -0.0185(8) -0.0156(8)
C14 0.0688(15) 0.0597(14) 0.0434(11) 0.0182(11) -0.0256(10) -0.0059(10)
C15 0.0709(18) 0.095(2) 0.0630(16) 0.0102(16) -0.0056(13) 0.0247(15)
C16 0.0382(9) 0.0333(9) 0.0508(10) 0.0025(7) -0.0128(8) -0.0159(8)
C17 0.0556(12) 0.0439(11) 0.0512(12) 0.0080(9) -0.0117(9) -0.0124(9)
C18 0.0615(14) 0.0524(13) 0.0585(13) 0.0042(11) -0.0012(10) -0.0235(10)
C19 0.0447(12) 0.0472(12) 0.0803(16) 0.0114(9) -0.0109(11) -0.0278(11)
C20 0.0447(11) 0.0358(10) 0.0756(14) 0.0069(8) -0.0284(10) -0.0175(9)
C21 0.0456(11) 0.0398(10) 0.0535(11) 0.0032(8) -0.0189(9) -0.0176(9)

loop_
_atom_type_symbol
_atom_type_description
_atom_type_scat_dispersion_real
_atom_type_scat_dispersion_imag
_atom_type_scat_source
C C 0.0033 0.0016 'International Tables Vol C Tables 4.2.6.8 and 6.1.1.4'
H H 0.0000 0.0000 'International Tables Vol C Tables 4.2.6.8 and 6.1.1.4'
F F 0.0171 0.0103 'International Tables Vol C Tables 4.2.6.8 and 6.1.1.4'
N N 0.0061 0.0033 'International Tables Vol C Tables 4.2.6.8 and 6.1.1.4'
O O 0.0106 0.0060 'International Tables Vol C Tables 4.2.6.8 and 6.1.1.4'

loop_
_geom_angle_atom_site_label_1
_geom_angle_atom_site_label_2
_geom_angle_atom_site_label_3
_geom_angle
C11 O13 C14 116.37(15)
C8 N7 C6 118.80(15)
C6 C1 C2 118.52(17)
C10 C1 C2 124.76(16)
C10 C1 C6 116.69(16)
C1 C2 H2 119.8
C3 C2 C1 120.33(18)
C3 C2 H2 119.8
C2 C3 H3 119.5
C2 C3 C4 120.9(2)
C4 C3 H3 119.5
C3 C4 H4 119.8
C5 C4 C3 120.36(19)
C5 C4 H4 119.8
C4 C5 H5 119.6
C4 C5 C6 120.87(18)
C6 C5 H5 119.6
N7 C6 C1 122.89(16)
N7 C6 C5 118.10(16)
C5 C6 C1 119.01(18)
N7 C8 C9 121.95(17)
N7 C8 C16 117.07(16)
C9 C8 C16 120.97(16)
C8 C9 H9 119.9
C10 C9 C8 120.18(17)
C10 C9 H9 119.9
C1 C10 C11 121.64(16)
C9 C10 C1 119.46(16)
C9 C10 C11 118.89(16)
O12 C11 O13 124.14(17)
O12 C11 C10 124.31(18)
O13 C11 C10 111.54(15)
O13 C14 H14A 110.2
O13 C14 H14B 110.2
O13 C14 C15 107.47(18)
H14A C14 H14B 108.5
C15 C14 H14A 110.2
C15 C14 H14B 110.2
C14 C15 H15A 109.5
C14 C15 H15B 109.5
C14 C15 H15C 109.5
H15A C15 H15B 109.5
H15A C15 H15C 109.5
H15B C15 H15C 109.5
C17 C16 C8 122.06(17)
C17 C16 C21 118.63(18)
C21 C16 C8 119.30(17)
C16 C17 H17 120.6
C18 C17 C16 118.79(19)
C18 C17 H17 120.6
F22 C18 C17 117.8(2)
F22 C18 C19 118.2(2)
C19 C18 C17 124.0(2)
C18 C19 H19 122.2
C20 C19 C18 115.57(19)
C20 C19 H19 122.2
F23 C20 C19 118.31(19)
F23 C20 C21 117.9(2)
C19 C20 C21 123.82(19)
C16 C21 H21 120.4
C20 C21 C16 119.18(19)
C20 C21 H21 120.4

loop_
_geom_bond_atom_site_label_1
_geom_bond_atom_site_label_2
_geom_bond_distance
F22 C18 1.360(3)
F23 C20 1.361(2)
O12 C11 1.200(2)
O13 C11 1.325(2)
O13 C14 1.453(2)
N7 C6 1.367(2)
N7 C8 1.316(2)
C1 C2 1.422(3)
C1 C6 1.420(2)
C1 C10 1.417(3)
C2 H2 0.9300
C2 C3 1.362(3)
C3 H3 0.9300
C3 C4 1.394(3)
C4 H4 0.9300
C4 C5 1.362(3)
C5 H5 0.9300
C5 C6 1.408(3)
C8 C9 1.420(2)
C8 C16 1.487(2)
C9 H9 0.9300
C9 C10 1.361(2)
C10 C11 1.503(2)
C14 H14A 0.9700
C14 H14B 0.9700
C14 C15 1.487(4)
C15 H15A 0.9600
C15 H15B 0.9600
C15 H15C 0.9600
C16 C17 1.390(3)
C16 C21 1.395(3)
C17 H17 0.9300
C17 C18 1.377(3)
C18 C19 1.368(3)
C19 H19 0.9300
C19 C20 1.367(3)
C20 C21 1.370(3)
C21 H21 0.9300

loop_
_geom_hbond_atom_site_label_D
_geom_hbond_atom_site_label_H
_geom_hbond_atom_site_label_A
_geom_hbond_site_symmetry_A
_geom_hbond_distance_DH
_geom_hbond_distance_HA
_geom_hbond_distance_DA
_geom_hbond_angle_DHA
C2 H2 O12 . 0.93 2.41 2.986(2) 120
C21 H21 N7 . 0.93 2.47 2.778(3) 100
C19 H19 O12 1_645 0.93 2.47 3.399(3) 175

loop_
_geom_torsion_atom_site_label_1
_geom_torsion_atom_site_label_2
_geom_torsion_atom_site_label_3
_geom_torsion_atom_site_label_4
_geom_torsion
F22 C18 C19 C20 -179.1(2)
F23 C20 C21 C16 179.44(16)
N7 C8 C9 C10 -1.8(3)
N7 C8 C16 C17 168.68(18)
N7 C8 C16 C21 -10.6(3)
C1 C2 C3 C4 0.3(3)
C1 C10 C11 O12 -37.0(3)
C1 C10 C11 O13 144.05(17)
C2 C1 C6 N7 -179.66(16)
C2 C1 C6 C5 0.8(3)
C2 C1 C10 C9 178.70(17)
C2 C1 C10 C11 -2.5(3)
C2 C3 C4 C5 -0.1(3)
C3 C4 C5 C6 0.3(3)
C4 C5 C6 N7 179.84(18)
C4 C5 C6 C1 -0.6(3)
C6 N7 C8 C9 1.0(3)
C6 N7 C8 C16 -179.68(15)
C6 C1 C2 C3 -0.7(3)
C6 C1 C10 C9 0.6(3)
C6 C1 C10 C11 179.39(16)
C8 N7 C6 C1 0.6(3)
C8 N7 C6 C5 -179.84(17)
C8 C9 C10 C1 0.9(3)
C8 C9 C10 C11 -177.89(16)
C8 C16 C17 C18 179.82(19)
C8 C16 C21 C20 -179.52(17)
C9 C8 C16 C17 -12.0(3)
C9 C8 C16 C21 168.72(16)
C9 C10 C11 O12 141.7(2)
C9 C10 C11 O13 -37.2(2)
C10 C1 C2 C3 -178.75(19)
C10 C1 C6 N7 -1.4(3)
C10 C1 C6 C5 179.03(17)
C11 O13 C14 C15 162.0(2)
C14 O13 C11 O12 -2.5(3)
C14 O13 C11 C10 176.44(16)
C16 C8 C9 C10 178.90(16)
C16 C17 C18 F22 179.2(2)
C16 C17 C18 C19 0.5(4)
C17 C16 C21 C20 1.2(3)
C17 C18 C19 C20 -0.4(4)
C18 C19 C20 F23 -179.87(19)
C18 C19 C20 C21 0.7(3)
C19 C20 C21 C16 -1.1(3)
C21 C16 C17 C18 -0.9(3)

_cod_database_fobs_code 1543352
